data_7013886
loop_
_publ_author_name
'Nishihara, Yasushi'
'Nara, Kyoko'
'Nishide, Yasuhiro'
'Osakada, Kohtaro'

_publ_section_title
;
 Cationic Rh complexes with novel spiro tetraarylpentaborate anions
 prepared from arylboronic acids and aryloxorhodium complexes.
;
_journal_issue 9
_journal_name_full 'Dalton transactions (Cambridge, England : 2003)'
_journal_page_first 1366
_journal_page_last 1375
_journal_paper_doi 10.1039/b315902g
_journal_year 2004
_chemical_formula_moiety 'C33 H34 O P Rh '
_chemical_formula_sum 'C33 H34 O P Rh'
_chemical_formula_weight 580.51
_space_group_IT_number 2
_symmetry_cell_setting triclinic
_symmetry_Int_Tables_number 2
_symmetry_space_group_name_Hall '-P 1'
_symmetry_space_group_name_H-M 'P -1'
_cell_angle_alpha 106.79(1)
_cell_angle_beta 90.22(2)
_cell_angle_gamma 79.76(2)
_cell_formula_units_Z 2
_cell_length_a 11.918(3)
_cell_length_b 12.525(2)
_cell_length_c 9.851(2)
_cell_measurement_reflns_used 20
_cell_measurement_temperature 23.0
_cell_measurement_theta_max 10.8
_cell_measurement_theta_min 9.4
_cell_volume 1383.6(5)
_computing_cell_refinement 'MSC/AFC Diffractometer Control'
_computing_data_collection 'MSC/AFC Diffractometer Control'
_computing_data_reduction CrystalStructure
_computing_publication_material 'CrystalStructure Ver. 3.10'
_computing_structure_refinement CRYSTALS
_computing_structure_solution 'DIRDIF99 (PATTY)'
_diffrn_measured_fraction_theta_full 0.9992
_diffrn_measured_fraction_theta_max 0.9992
_diffrn_measurement_device_type 'Rigaku AFC5R'
_diffrn_measurement_method \w-2\q
_diffrn_radiation_type 'Mo K\a'
_diffrn_radiation_wavelength 0.7107
_diffrn_reflns_av_R_equivalents 0.019
_diffrn_reflns_limit_h_max 15
_diffrn_reflns_limit_h_min -15
_diffrn_reflns_limit_k_max 0
_diffrn_reflns_limit_k_min -16
_diffrn_reflns_limit_l_max 12
_diffrn_reflns_limit_l_min -12
_diffrn_reflns_number 6662
_diffrn_reflns_theta_full 27.50
_diffrn_reflns_theta_max 27.50
_diffrn_standards_decay_% -2.56
_diffrn_standards_interval_count 150
_diffrn_standards_number 3
_exptl_absorpt_coefficient_mu 0.697
_exptl_absorpt_correction_T_max 0.811
_exptl_absorpt_correction_T_min 1.000
_exptl_absorpt_correction_type psi-scan
_exptl_absorpt_process_details '(North, Phillips & Mathews, 1968)'
_exptl_crystal_colour yellow
_exptl_crystal_density_diffrn 1.393
_exptl_crystal_density_method 'not measured'
_exptl_crystal_description prismatic
_exptl_crystal_F_000 600.00
_exptl_crystal_size_max 0.50
_exptl_crystal_size_mid 0.43
_exptl_crystal_size_min 0.30
_refine_diff_density_max 0.30
_refine_diff_density_min -0.47
_refine_ls_extinction_method none
_refine_ls_goodness_of_fit_ref 0.950
_refine_ls_hydrogen_treatment refall
_refine_ls_number_parameters 359
_refine_ls_number_reflns 5306
_refine_ls_R_factor_gt 0.0300
_refine_ls_shift/su_max 0.0000
_refine_ls_structure_factor_coef F
_refine_ls_weighting_details 'w = 1/[0.0010Fo^2^ + 1.3000\s^2^(Fo) + 0.0000]'
_refine_ls_weighting_scheme calc
_refine_ls_wR_factor_ref 0.0430
_reflns_number_gt 5306
_reflns_number_total 6369
_reflns_threshold_expression F^2^>2.0\s(F^2^)
_cod_data_source_file b315902g.txt
_cod_data_source_block form3
_cod_depositor_comments
;
The following automatic conversions were performed:

'_exptl_absorpt_correction_type' tag value 'psi-scans' was replaced
with 'psi-scan' value.

Automatic conversion script
Id: cif_fix_values 1646 2011-03-28 12:23:43Z adriana 
;
_cod_original_sg_symbol_H-M 'P -1       '
_cod_original_formula_sum 'C33 H34 O P Rh '
_cod_database_code 7013886

loop_
_symmetry_equiv_pos_as_xyz
x,y,z
-x,-y,-z

loop_
_atom_site_label
_atom_site_type_symbol
_atom_site_fract_x
_atom_site_fract_y
_atom_site_fract_z
_atom_site_U_iso_or_equiv
_atom_site_adp_type
_atom_site_occupancy
_atom_site_symmetry_multiplicity
_atom_site_calc_flag
_atom_site_refinement_flags
_atom_site_disorder_assembly
_atom_site_disorder_group
Rh1 Rh 0.23518(2) 0.20480(2) 0.08546(2) 0.03739(5) Uani 1.00 1 d . . .
P1 P 0.21744(6) 0.21193(5) 0.32347(6) 0.0368(1) Uani 1.00 1 d . . .
O1 O 0.2338(2) 0.3734(2) 0.1685(2) 0.0625(6) Uani 1.00 1 d . . .
C1 C 0.2972(3) 0.0292(2) 0.0086(3) 0.0525(8) Uani 1.00 1 d . . .
C2 C 0.1788(3) 0.0499(3) 0.0148(3) 0.0550(8) Uani 1.00 1 d . . .
C3 C 0.1040(4) 0.0458(4) -0.1108(4) 0.084(1) Uani 1.00 1 d . . .
C4 C 0.1372(4) 0.1108(4) -0.2064(4) 0.084(1) Uani 1.00 1 d . . .
C5 C 0.1936(3) 0.2095(3) -0.1303(3) 0.0579(9) Uani 1.00 1 d . . .
C6 C 0.3080(3) 0.2014(3) -0.1186(3) 0.0577(9) Uani 1.00 1 d . . .
C7 C 0.3966(4) 0.0936(4) -0.1728(4) 0.083(1) Uani 1.00 1 d . . .
C8 C 0.3704(4) -0.0060(3) -0.1286(4) 0.078(1) Uani 1.00 1 d . . .
C9 C 0.2430(3) 0.4527(2) 0.1080(3) 0.0484(7) Uani 1.00 1 d . . .
C10 C 0.3443(3) 0.4917(3) 0.1081(4) 0.065(1) Uani 1.00 1 d . . .
C11 C 0.3519(4) 0.5831(3) 0.0571(5) 0.081(1) Uani 1.00 1 d . . .
C12 C 0.2598(4) 0.6372(3) 0.0032(4) 0.074(1) Uani 1.00 1 d . . .
C13 C 0.1601(4) 0.5976(3) -0.0004(4) 0.074(1) Uani 1.00 1 d . . .
C14 C 0.1520(3) 0.5066(3) 0.0504(4) 0.066(1) Uani 1.00 1 d . . .
C15 C 0.2709(6) 0.7390(4) -0.0471(6) 0.140(3) Uani 1.00 1 d . . .
C16 C 0.2327(2) 0.0782(2) 0.3687(2) 0.0386(6) Uani 1.00 1 d . . .
C17 C 0.3398(2) 0.0231(2) 0.3931(3) 0.0489(7) Uani 1.00 1 d . . .
C18 C 0.3532(3) -0.0820(3) 0.4165(4) 0.0578(9) Uani 1.00 1 d . . .
C19 C 0.2603(3) -0.1330(3) 0.4173(4) 0.0611(9) Uani 1.00 1 d . . .
C20 C 0.1538(3) -0.0799(3) 0.3929(4) 0.0588(9) Uani 1.00 1 d . . .
C21 C 0.1401(2) 0.0244(2) 0.3682(3) 0.0490(7) Uani 1.00 1 d . . .
C22 C 0.0776(2) 0.2889(2) 0.4047(3) 0.0431(6) Uani 1.00 1 d . . .
C23 C 0.0070(3) 0.3498(3) 0.3302(3) 0.0541(8) Uani 1.00 1 d . . .
C24 C -0.0997(3) 0.4090(3) 0.3891(4) 0.070(1) Uani 1.00 1 d . . .
C25 C -0.1365(3) 0.4087(3) 0.5205(4) 0.072(1) Uani 1.00 1 d . . .
C26 C -0.0678(3) 0.3485(3) 0.5943(4) 0.070(1) Uani 1.00 1 d . . .
C27 C 0.0392(3) 0.2889(3) 0.5381(3) 0.0565(8) Uani 1.00 1 d . . .
C28 C 0.3264(2) 0.2810(2) 0.4274(3) 0.0425(6) Uani 1.00 1 d . . .
C29 C 0.4248(3) 0.2833(3) 0.3552(3) 0.0540(8) Uani 1.00 1 d . . .
C30 C 0.5123(3) 0.3303(3) 0.4297(4) 0.068(1) Uani 1.00 1 d . . .
C31 C 0.5013(4) 0.3764(3) 0.5725(4) 0.074(1) Uani 1.00 1 d . . .
C32 C 0.4032(4) 0.3756(3) 0.6462(4) 0.074(1) Uani 1.00 1 d . . .
C33 C 0.3162(3) 0.3268(3) 0.5731(3) 0.0609(9) Uani 1.00 1 d . . .
H1 H 0.3300(3) -0.0030(2) 0.0792(3) 0.062(1) Uiso 1.00 1 c . . .
H2 H 0.1463(3) 0.0289(3) 0.0890(3) 0.070(1) Uiso 1.00 1 c . . .
H3 H 0.1085(4) -0.0313(4) -0.1647(4) 0.112(2) Uiso 1.00 1 c . . .
H4 H 0.0275(4) 0.0776(4) -0.0757(4) 0.112(2) Uiso 1.00 1 c . . .
H5 H 0.1901(4) 0.0601(4) -0.2782(4) 0.110(2) Uiso 1.00 1 c . . .
H6 H 0.0710(4) 0.1384(4) -0.2489(4) 0.110(2) Uiso 1.00 1 c . . .
H7 H 0.1544(3) 0.2812(3) -0.1354(3) 0.074(1) Uiso 1.00 1 c . . .
H8 H 0.3351(3) 0.2686(3) -0.1172(3) 0.072(1) Uiso 1.00 1 c . . .
H9 H 0.4008(4) 0.0731(4) -0.2736(4) 0.096(2) Uiso 1.00 1 c . . .
H10 H 0.4684(4) 0.1085(4) -0.1380(4) 0.096(2) Uiso 1.00 1 c . . .
H11 H 0.4404(4) -0.0513(3) -0.1164(4) 0.088(2) Uiso 1.00 1 c . . .
H12 H 0.3309(4) -0.0496(3) -0.2018(4) 0.088(2) Uiso 1.00 1 c . . .
H13 H 0.4095(3) 0.4552(3) 0.1439(4) 0.079(1) Uiso 1.00 1 c . . .
H14 H 0.4224(4) 0.6090(3) 0.0600(5) 0.102(2) Uiso 1.00 1 c . . .
H15 H 0.0954(4) 0.6333(3) -0.0379(4) 0.093(2) Uiso 1.00 1 c . . .
H16 H 0.0820(3) 0.4796(3) 0.0451(4) 0.084(2) Uiso 1.00 1 c . . .
H17 H 0.2900(6) 0.7978(4) 0.0297(6) 0.179(3) Uiso 1.00 1 c . . .
H18 H 0.3287(6) 0.7174(4) -0.1211(6) 0.179(3) Uiso 1.00 1 c . . .
H19 H 0.2000(6) 0.7653(4) -0.0816(6) 0.179(3) Uiso 1.00 1 c . . .
H20 H 0.4041(2) 0.0585(2) 0.3943(3) 0.061(1) Uiso 1.00 1 c . . .
H21 H 0.4267(3) -0.1192(3) 0.4320(4) 0.071(1) Uiso 1.00 1 c . . .
H22 H 0.2697(3) -0.2049(3) 0.4340(4) 0.077(1) Uiso 1.00 1 c . . .
H23 H 0.0897(3) -0.1152(3) 0.3936(4) 0.075(1) Uiso 1.00 1 c . . .
H24 H 0.0667(2) 0.0602(2) 0.3503(3) 0.061(1) Uiso 1.00 1 c . . .
H25 H 0.0321(3) 0.3510(3) 0.2393(3) 0.065(1) Uiso 1.00 1 c . . .
H26 H -0.1479(3) 0.4501(3) 0.3371(4) 0.083(1) Uiso 1.00 1 c . . .
H27 H -0.2095(3) 0.4501(3) 0.5597(4) 0.083(2) Uiso 1.00 1 c . . .
H28 H -0.0935(3) 0.3475(3) 0.6850(4) 0.082(1) Uiso 1.00 1 c . . .
H29 H 0.0868(3) 0.2472(3) 0.5899(3) 0.068(1) Uiso 1.00 1 c . . .
H30 H 0.4321(3) 0.2528(3) 0.2548(3) 0.067(1) Uiso 1.00 1 c . . .
H31 H 0.5807(3) 0.3299(3) 0.3800(4) 0.086(2) Uiso 1.00 1 c . . .
H32 H 0.5607(4) 0.4097(3) 0.6226(4) 0.091(2) Uiso 1.00 1 c . . .
H33 H 0.3954(4) 0.4081(3) 0.7463(4) 0.087(2) Uiso 1.00 1 c . . .
H34 H 0.2491(3) 0.3252(3) 0.6237(3) 0.073(1) Uiso 1.00 1 c . . .

loop_
_atom_site_aniso_label
_atom_site_aniso_U_11
_atom_site_aniso_U_22
_atom_site_aniso_U_33
_atom_site_aniso_U_12
_atom_site_aniso_U_13
_atom_site_aniso_U_23
Rh1 0.0454(1) 0.0397(1) 0.0307(1) -0.00830(7) -0.00117(7) 0.01577(7)
P1 0.0458(3) 0.0361(3) 0.0311(3) -0.0064(2) -0.0017(2) 0.0146(2)
O1 0.104(2) 0.043(1) 0.044(1) -0.015(1) 0.001(1) 0.0174(9)
C1 0.075(2) 0.040(1) 0.040(1) -0.008(1) -0.005(1) 0.010(1)
C2 0.079(2) 0.056(2) 0.041(1) -0.032(1) -0.013(1) 0.020(1)
C3 0.104(3) 0.112(3) 0.064(2) -0.064(3) -0.038(2) 0.043(2)
C4 0.111(3) 0.110(3) 0.054(2) -0.053(3) -0.038(2) 0.040(2)
C5 0.081(2) 0.068(2) 0.037(1) -0.018(2) -0.010(1) 0.030(1)
C6 0.078(2) 0.066(2) 0.036(1) -0.021(2) 0.011(1) 0.020(1)
C7 0.086(3) 0.090(3) 0.064(2) -0.005(2) 0.029(2) 0.015(2)
C8 0.096(3) 0.066(2) 0.056(2) 0.007(2) 0.014(2) 0.007(2)
C9 0.070(2) 0.038(1) 0.037(1) -0.011(1) -0.002(1) 0.012(1)
C10 0.068(2) 0.059(2) 0.070(2) -0.015(2) -0.019(2) 0.022(2)
C11 0.091(3) 0.074(2) 0.091(3) -0.045(2) -0.005(2) 0.026(2)
C12 0.119(3) 0.046(2) 0.064(2) -0.017(2) 0.001(2) 0.026(2)
C13 0.091(3) 0.068(2) 0.074(2) -0.005(2) -0.016(2) 0.041(2)
C14 0.063(2) 0.073(2) 0.074(2) -0.019(2) -0.015(2) 0.037(2)
C15 0.249(8) 0.075(3) 0.123(4) -0.054(4) 0.008(5) 0.056(3)
C16 0.048(1) 0.038(1) 0.032(1) -0.008(1) -0.0024(9) 0.0138(9)
C17 0.050(1) 0.046(1) 0.057(2) -0.010(1) -0.007(1) 0.024(1)
C18 0.056(2) 0.048(2) 0.075(2) -0.003(1) -0.010(1) 0.030(1)
C19 0.072(2) 0.045(1) 0.076(2) -0.012(1) -0.010(2) 0.033(1)
C20 0.064(2) 0.054(2) 0.071(2) -0.024(1) -0.012(1) 0.030(1)
C21 0.050(1) 0.049(1) 0.055(2) -0.013(1) -0.009(1) 0.023(1)
C22 0.052(1) 0.039(1) 0.040(1) -0.006(1) 0.004(1) 0.015(1)
C23 0.053(2) 0.058(2) 0.052(2) 0.000(1) 0.002(1) 0.023(1)
C24 0.056(2) 0.066(2) 0.085(2) 0.002(2) 0.001(2) 0.027(2)
C25 0.058(2) 0.054(2) 0.095(3) -0.004(1) 0.026(2) 0.009(2)
C26 0.085(2) 0.055(2) 0.065(2) -0.011(2) 0.032(2) 0.010(2)
C27 0.071(2) 0.054(2) 0.046(1) -0.008(1) 0.012(1) 0.019(1)
C28 0.051(1) 0.035(1) 0.044(1) -0.007(1) -0.007(1) 0.016(1)
C29 0.061(2) 0.055(2) 0.052(2) -0.017(1) -0.009(1) 0.020(1)
C30 0.059(2) 0.076(2) 0.080(2) -0.028(2) -0.015(2) 0.030(2)
C31 0.084(3) 0.060(2) 0.083(2) -0.029(2) -0.036(2) 0.023(2)
C32 0.098(3) 0.065(2) 0.054(2) -0.019(2) -0.028(2) 0.008(2)
C33 0.072(2) 0.065(2) 0.046(2) -0.016(2) -0.007(1) 0.015(1)

loop_
_atom_type_symbol
_atom_type_description
_atom_type_scat_dispersion_real
_atom_type_scat_dispersion_imag
_atom_type_scat_source
C C 0.003 0.002
;
International Tables for Crystallography
(1992, Vol. C, Tables 4.2.6.8 and 6.1.1.4)
;
H H 0.000 0.000
;
International Tables for Crystallography
(1992, Vol. C, Table 6.1.1.4)
;
O O 0.011 0.006
;
International Tables for Crystallography
(1992, Vol. C, Tables 4.2.6.8 and 6.1.1.4)
;
P P 0.102 0.094
;
International Tables for Crystallography
(1992, Vol. C, Tables 4.2.6.8 and 6.1.1.4)
;
Rh Rh -1.118 0.919
;
International Tables for Crystallography
(1992, Vol. C, Tables 4.2.6.8 and 6.1.1.4)
;

loop_
_geom_angle_atom_site_label_1
_geom_angle_site_symmetry_1
_geom_angle_atom_site_label_2
_geom_angle_site_symmetry_2
_geom_angle_atom_site_label_3
_geom_angle_site_symmetry_3
_geom_angle
_geom_angle_publ_flag
P1 . Rh1 . O1 . 82.96(6) yes
P1 . Rh1 . C1 . 96.22(8) no
O1 . Rh1 . C1 . 160.12(12) no
P1 . Rh1 . C2 . 93.10(8) no
O1 . Rh1 . C2 . 161.05(12) no
C1 . Rh1 . C2 . 38.60(12) no
P1 . Rh1 . C5 . 162.07(9) no
O1 . Rh1 . C5 . 96.5(1) no
C1 . Rh1 . C5 . 90.25(12) no
C2 . Rh1 . C5 . 81.56(11) no
P1 . Rh1 . C6 . 161.53(9) no
O1 . Rh1 . C6 . 92.45(11) no
C1 . Rh1 . C6 . 82.06(12) no
C2 . Rh1 . C6 . 96.73(12) no
C5 . Rh1 . C6 . 36.12(12) no
Rh1 . P1 . C16 . 118.62(8) no
Rh1 . P1 . C22 . 111.98(9) no
C16 . P1 . C22 . 103.25(12) no
Rh1 . P1 . C28 . 111.54(9) no
C16 . P1 . C28 . 102.63(11) no
C22 . P1 . C28 . 107.86(12) no
Rh1 . O1 . C9 . 131.62(17) no
Rh1 . C1 . C2 . 70.32(17) no
Rh1 . C1 . C8 . 113.8(2) no
C2 . C1 . C8 . 123.9(3) no
Rh1 . C1 . H1 . 113.6 no
C2 . C1 . H1 . 114.0 no
C8 . C1 . H1 . 113.8 no
Rh1 . C2 . C1 . 71.07(16) no
Rh1 . C2 . C3 . 111.5(2) no
C1 . C2 . C3 . 125.7(3) no
Rh1 . C2 . H2 . 113.2 no
C1 . C2 . H2 . 113.5 no
C3 . C2 . H2 . 113.8 no
C2 . C3 . C4 . 113.6(3) no
C2 . C3 . H3 . 108.5 no
C4 . C3 . H3 . 108.8 no
C2 . C3 . H4 . 108.4 no
C4 . C3 . H4 . 108.0 no
H3 . C3 . H4 . 109.5 no
C3 . C4 . C5 . 113.6(3) no
C3 . C4 . H5 . 108.0 no
C5 . C4 . H5 . 107.7 no
C3 . C4 . H6 . 109.0 no
C5 . C4 . H6 . 109.1 no
H5 . C4 . H6 . 109.5 no
Rh1 . C5 . C4 . 111.14(19) no
Rh1 . C5 . C6 . 71.26(16) no
C4 . C5 . C6 . 123.7(3) no
Rh1 . C5 . H7 . 114.2 no
C4 . C5 . H7 . 114.1 no
C6 . C5 . H7 . 114.7 no
Rh1 . C6 . C5 . 72.62(16) no
Rh1 . C6 . C7 . 108.5(2) no
C5 . C6 . C7 . 125.7(3) no
Rh1 . C6 . H8 . 113.8 no
C5 . C6 . H8 . 114.1 no
C7 . C6 . H8 . 114.0 no
C6 . C7 . C8 . 114.1(3) no
C6 . C7 . H9 . 108.1 no
C8 . C7 . H9 . 108.2 no
C6 . C7 . H10 . 108.7 no
C8 . C7 . H10 . 108.2 no
H9 . C7 . H10 . 109.5 no
C1 . C8 . C7 . 113.3(3) no
C1 . C8 . H11 . 108.6 no
C7 . C8 . H11 . 108.6 no
C1 . C8 . H12 . 108.3 no
C7 . C8 . H12 . 108.5 no
H11 . C8 . H12 . 109.5 no
O1 . C9 . C10 . 120.7(3) no
O1 . C9 . C14 . 122.9(3) no
C10 . C9 . C14 . 116.3(3) no
C9 . C10 . C11 . 121.2(3) no
C9 . C10 . H13 . 118.9 no
C11 . C10 . H13 . 119.9 no
C10 . C11 . C12 . 121.6(3) no
C10 . C11 . H14 . 119.4 no
C12 . C11 . H14 . 119.0 no
C11 . C12 . C13 . 117.7(3) no
C11 . C12 . C15 . 119.9(4) no
C13 . C12 . C15 . 122.4(4) no
C12 . C13 . C14 . 121.0(3) no
C12 . C13 . H15 . 119.2 no
C14 . C13 . H15 . 119.9 no
C9 . C14 . C13 . 122.2(3) no
C9 . C14 . H16 . 118.3 no
C13 . C14 . H16 . 119.4 no
C12 . C15 . H17 . 109.9 no
C12 . C15 . H18 . 109.7 no
H17 . C15 . H18 . 109.5 no
C12 . C15 . H19 . 108.8 no
H17 . C15 . H19 . 109.5 no
H18 . C15 . H19 . 109.5 no
P1 . C16 . C17 . 120.5(2) no
P1 . C16 . C21 . 121.14(19) no
C17 . C16 . C21 . 118.2(2) no
C16 . C17 . C18 . 120.7(3) no
C16 . C17 . H20 . 119.5 no
C18 . C17 . H20 . 119.8 no
C17 . C18 . C19 . 120.1(3) no
C17 . C18 . H21 . 120.0 no
C19 . C18 . H21 . 119.9 no
C18 . C19 . C20 . 120.0(3) no
C18 . C19 . H22 . 119.9 no
C20 . C19 . H22 . 120.1 no
C19 . C20 . C21 . 120.2(3) no
C19 . C20 . H23 . 119.8 no
C21 . C20 . H23 . 120.0 no
C16 . C21 . C20 . 120.8(3) no
C16 . C21 . H24 . 119.3 no
C20 . C21 . H24 . 119.9 no
P1 . C22 . C23 . 118.5(2) no
P1 . C22 . C27 . 122.8(2) no
C23 . C22 . C27 . 118.7(3) no
C22 . C23 . C24 . 119.8(3) no
C22 . C23 . H25 . 119.7 no
C24 . C23 . H25 . 120.5 no
C23 . C24 . C25 . 121.0(3) no
C23 . C24 . H26 . 119.3 no
C25 . C24 . H26 . 119.6 no
C24 . C25 . C26 . 119.6(3) no
C24 . C25 . H27 . 120.1 no
C26 . C25 . H27 . 120.3 no
C25 . C26 . C27 . 120.5(3) no
C25 . C26 . H28 . 119.8 no
C27 . C26 . H28 . 119.7 no
C22 . C27 . C26 . 120.4(3) no
C22 . C27 . H29 . 119.4 no
C26 . C27 . H29 . 120.2 no
P1 . C28 . C29 . 117.6(2) no
P1 . C28 . C33 . 123.2(2) no
C29 . C28 . C33 . 119.1(3) no
C28 . C29 . C30 . 120.0(3) no
C28 . C29 . H30 . 119.6 no
C30 . C29 . H30 . 120.4 no
C29 . C30 . C31 . 120.7(4) no
C29 . C30 . H31 . 119.7 no
C31 . C30 . H31 . 119.6 no
C30 . C31 . C32 . 120.1(3) no
C30 . C31 . H32 . 120.4 no
C32 . C31 . H32 . 119.5 no
C31 . C32 . C33 . 119.7(3) no
C31 . C32 . H33 . 120.1 no
C33 . C32 . H33 . 120.2 no
C28 . C33 . C32 . 120.4(3) no
C28 . C33 . H34 . 119.7 no
C32 . C33 . H34 . 119.8 no

loop_
_geom_bond_atom_site_label_1
_geom_bond_site_symmetry_1
_geom_bond_atom_site_label_2
_geom_bond_site_symmetry_2
_geom_bond_distance
_geom_bond_publ_flag
Rh1 . P1 . 2.3295(8) yes
Rh1 . O1 . 2.029(2) yes
Rh1 . C1 . 2.102(3) yes
Rh1 . C2 . 2.093(3) yes
Rh1 . C5 . 2.196(3) yes
Rh1 . C6 . 2.179(3) yes
P1 . C16 . 1.833(2) no
P1 . C22 . 1.827(3) no
P1 . C28 . 1.833(3) no
O1 . C9 . 1.317(3) yes
C1 . C2 . 1.387(4) yes
C1 . C8 . 1.520(4) no
C1 . H1 . 0.950 no
C2 . C3 . 1.517(4) no
C2 . H2 . 0.950 no
C3 . C4 . 1.505(5) no
C3 . H3 . 0.95 no
C3 . H4 . 0.95 no
C4 . C5 . 1.517(5) no
C4 . H5 . 0.95 no
C4 . H6 . 0.95 no
C5 . C6 . 1.356(5) yes
C5 . H7 . 0.95 no
C6 . C7 . 1.517(5) no
C6 . H8 . 0.95 no
C7 . C8 . 1.516(5) no
C7 . H9 . 0.95 no
C7 . H10 . 0.95 no
C8 . H11 . 0.95 no
C8 . H12 . 0.95 no
C9 . C10 . 1.380(4) no
C9 . C14 . 1.383(4) no
C10 . C11 . 1.393(5) no
C10 . H13 . 0.95 no
C11 . C12 . 1.373(6) no
C11 . H14 . 0.95 no
C12 . C13 . 1.363(6) no
C12 . C15 . 1.521(5) no
C13 . C14 . 1.388(5) no
C13 . H15 . 0.95 no
C14 . H16 . 0.95 no
C15 . H17 . 0.95 no
C15 . H18 . 0.95 no
C15 . H19 . 0.95 no
C16 . C17 . 1.394(4) no
C16 . C21 . 1.391(4) no
C17 . C18 . 1.383(4) no
C17 . H20 . 0.95 no
C18 . C19 . 1.372(4) no
C18 . H21 . 0.95 no
C19 . C20 . 1.379(4) no
C19 . H22 . 0.95 no
C20 . C21 . 1.378(4) no
C20 . H23 . 0.95 no
C21 . H24 . 0.95 no
C22 . C23 . 1.386(4) no
C22 . C27 . 1.393(4) no
C23 . C24 . 1.387(4) no
C23 . H25 . 0.95 no
C24 . C25 . 1.370(5) no
C24 . H26 . 0.95 no
C25 . C26 . 1.364(5) no
C25 . H27 . 0.95 no
C26 . C27 . 1.385(5) no
C26 . H28 . 0.95 no
C27 . H29 . 0.95 no
C28 . C29 . 1.383(4) no
C28 . C33 . 1.380(4) no
C29 . C30 . 1.392(4) no
C29 . H30 . 0.95 no
C30 . C31 . 1.354(5) no
C30 . H31 . 0.95 no
C31 . C32 . 1.382(6) no
C31 . H32 . 0.95 no
C32 . C33 . 1.390(5) no
C32 . H33 . 0.95 no
C33 . H34 . 0.95 no
